data_7047648
loop_
_publ_author_name
'Aucamp, Danielle'
'Kumar, Sreedhar V.'
'Liles, David C.'
'Fernandes, Manuel A.'
'Harmse, Leonie'
'Bezuidenhout, Daniela I.'

_publ_section_title
;
 Synthesis of heterobimetallic gold(i) ferrocenyl-substituted
 1,2,3-triazol-5-ylidene complexes as potential anticancer agents.
;
_journal_issue 45
_journal_name_full 'Dalton transactions (Cambridge, England : 2003)'
_journal_page_first 16072
_journal_page_last 16081
_journal_paper_doi 10.1039/c8dt03116a
_journal_volume 47
_journal_year 2018
_chemical_formula_moiety 'C72 H86 Ag Fe2 N6 1+, P F6 1-,C H2 Cl2'
_chemical_formula_sum 'C73 H88 Ag Cl2 F6 Fe2 N6 P'
_chemical_formula_weight 1484.93
_chemical_name_systematic
'Bis{4-Ferrocenyl-1,3-di(2,6-diprop-2-ylphenyl)-3H-[1,2,3]triazol-5-ium}-silver hexaflurophosphate dicloromethane solvate'
_space_group_crystal_system triclinic
_space_group_IT_number 2
_space_group_name_Hall '-P 1'
_space_group_name_H-M_alt 'P -1'
_symmetry_space_group_name_Hall '-P 1'
_symmetry_space_group_name_H-M 'P -1'
_atom_sites_solution_hydrogens geom
_atom_sites_solution_primary intrinsic-phasing
_audit_creation_method SHELXL-2014/7
_audit_update_record
;
2018-07-26 deposited with the CCDC.
2018-09-25 downloaded from the CCDC.
;
_cell_angle_alpha 84.881(2)
_cell_angle_beta 82.430(2)
_cell_angle_gamma 73.391(2)
_cell_formula_units_Z 2
_cell_length_a 10.6222(5)
_cell_length_b 15.5756(8)
_cell_length_c 22.4569(10)
_cell_measurement_reflns_used 9055
_cell_measurement_temperature 150(2)
_cell_measurement_theta_max 33.019
_cell_measurement_theta_min 2.344
_cell_volume 3524.2(3)
_computing_cell_refinement 'Bruker SAINT'
_computing_data_collection 'Bruker APEX3'
_computing_data_reduction 'Bruker SAINT'
_computing_molecular_graphics
; <i>ORTEP-3 for Windows</i> (Farrugia, 1997), <i>POV-RAY</i> (Cason, 2004),
 <i>Mercury</i> (Macrae <i>et al</i>., 2008)
;
_computing_publication_material '<i>SHELXL-2014</i>, <i>PLATON</i> (Spek, 2009)'
_computing_structure_refinement 'Bruker SHELXTL, SHELXL-2014 (Sheldrick, 2015)'
_computing_structure_solution 'Bruker SHELXTS (Sheldrick, 2015)'
_diffrn_ambient_temperature 150(2)
_diffrn_detector_area_resol_mean 10.24
_diffrn_measured_fraction_theta_full 1.000
_diffrn_measured_fraction_theta_max 0.998
_diffrn_measurement_device_type 'Bruker kappa Photon 100 CMOS'
_diffrn_measurement_method '\f and \w scans'
_diffrn_radiation_source 'I\ms micro focus'
_diffrn_radiation_type MoK\a
_diffrn_radiation_wavelength 0.71073
_diffrn_reflns_av_R_equivalents 0.0445
_diffrn_reflns_av_unetI/netI 0.0315
_diffrn_reflns_Laue_measured_fraction_full 1.000
_diffrn_reflns_Laue_measured_fraction_max 0.998
_diffrn_reflns_limit_h_max 16
_diffrn_reflns_limit_h_min -16
_diffrn_reflns_limit_k_max 23
_diffrn_reflns_limit_k_min -23
_diffrn_reflns_limit_l_max 34
_diffrn_reflns_limit_l_min -34
_diffrn_reflns_number 187604
_diffrn_reflns_point_group_measured_fraction_full 1.000
_diffrn_reflns_point_group_measured_fraction_max 0.998
_diffrn_reflns_theta_full 25.242
_diffrn_reflns_theta_max 33.229
_diffrn_reflns_theta_min 2.096
_exptl_absorpt_coefficient_mu 0.841
_exptl_absorpt_correction_T_max 0.7465
_exptl_absorpt_correction_T_min 0.6594
_exptl_absorpt_correction_type multi-scan
_exptl_absorpt_process_details 'SADABS (Bruker, 2015)'
_exptl_crystal_colour orange
_exptl_crystal_density_diffrn 1.399
_exptl_crystal_density_method 'not measured'
_exptl_crystal_description block
_exptl_crystal_F_000 1540
_exptl_crystal_recrystallization_method 'Re-crystallisation from solvent: CDCl3'
_exptl_crystal_size_max 0.322
_exptl_crystal_size_mid 0.229
_exptl_crystal_size_min 0.191
_refine_diff_density_max 1.347
_refine_diff_density_min -0.858
_refine_diff_density_rms 0.100
_refine_ls_extinction_method none
_refine_ls_goodness_of_fit_ref 1.038
_refine_ls_hydrogen_treatment constr
_refine_ls_matrix_type full
_refine_ls_number_parameters 847
_refine_ls_number_reflns 27000
_refine_ls_number_restraints 0
_refine_ls_restrained_S_all 1.038
_refine_ls_R_factor_all 0.0536
_refine_ls_R_factor_gt 0.0372
_refine_ls_shift/su_max 0.003
_refine_ls_shift/su_mean 0.000
_refine_ls_structure_factor_coef Fsqd
_refine_ls_weighting_details 'w=1/[\s^2^(Fo^2^)+(0.0414P)^2^+2.1554P] where P=(Fo^2^+2Fc^2^)/3'
_refine_ls_weighting_scheme calc
_refine_ls_wR_factor_gt 0.0847
_refine_ls_wR_factor_ref 0.0918
_reflns_number_gt 21922
_reflns_number_total 27000
_reflns_threshold_expression 'I > 2\s(I)'
_cod_data_source_file c8dt03116a2.cif
_cod_data_source_block mo_CCL013_0m_a
_cod_depositor_comments 'Adding full bibliography for 7047647--7047651.cif.'
_cod_database_code 7047648
_shelx_shelxl_version_number 2014/7
_shelx_space_group_comment
;
The symmetry employed for this shelxl refinement is uniquely defined
by the following loop, which should always be used as a source of
symmetry information in preference to the above space-group names.
They are only intended as comments.
;
_shelx_estimated_absorpt_t_min 0.773
_shelx_estimated_absorpt_t_max 0.856

loop_
_space_group_symop_operation_xyz
'x, y, z'
'-x, -y, -z'

loop_
_atom_site_label
_atom_site_type_symbol
_atom_site_fract_x
_atom_site_fract_y
_atom_site_fract_z
_atom_site_U_iso_or_equiv
_atom_site_adp_type
_atom_site_occupancy
_atom_site_site_symmetry_order
_atom_site_calc_flag
_atom_site_refinement_flags_posn
_atom_site_refinement_flags_adp
_atom_site_refinement_flags_occupancy
_atom_site_disorder_assembly
_atom_site_disorder_group
Ag1 Ag 0.56522(2) 0.74595(2) 0.24870(2) 0.01562(3) Uani 1 1 d . . . . .
Fe1 Fe 0.68805(2) 0.89763(2) 0.36383(2) 0.02086(5) Uani 1 1 d . . . . .
Fe2 Fe 0.85545(2) 0.55381(2) 0.12402(2) 0.01593(4) Uani 1 1 d . . . . .
N1 N 0.46639(13) 0.72243(8) 0.43910(5) 0.0180(2) Uani 1 1 d . . . . .
N2 N 0.45440(13) 0.64442(8) 0.42485(5) 0.0184(2) Uani 1 1 d . . . . .
N3 N 0.48745(12) 0.64573(8) 0.36541(5) 0.0163(2) Uani 1 1 d . . . . .
N4 N 0.56247(11) 0.76273(7) 0.05890(5) 0.01312(19) Uani 1 1 d . . . . .
N5 N 0.51153(11) 0.84907(7) 0.06917(5) 0.0147(2) Uani 1 1 d . . . . .
N6 N 0.52204(11) 0.85115(7) 0.12744(5) 0.0139(2) Uani 1 1 d . . . . .
C1 C 0.52128(14) 0.72050(9) 0.34025(6) 0.0163(2) Uani 1 1 d . . . . .
C2 C 0.50593(14) 0.77137(9) 0.39022(6) 0.0167(2) Uani 1 1 d . . . . .
C3 C 0.52152(14) 0.86072(9) 0.39312(6) 0.0176(2) Uani 1 1 d . . . . .
C4 C 0.56335(17) 0.89739(10) 0.44092(7) 0.0240(3) Uani 1 1 d . . . . .
H4 H 0.5877 0.8657 0.4803 0.029 Uiso 1 1 calc R U . . .
C5 C 0.56497(18) 0.98679(11) 0.42205(8) 0.0266(3) Uani 1 1 d . . . . .
H5 H 0.5921 1.0286 0.4457 0.032 Uiso 1 1 calc R U . . .
C6 C 0.52447(17) 1.00579(10) 0.36361(8) 0.0280(3) Uani 1 1 d . . . . .
H6 H 0.5179 1.0633 0.3390 0.034 Uiso 1 1 calc R U . . .
C7 C 0.49807(16) 0.92823(10) 0.34528(7) 0.0230(3) Uani 1 1 d . . . . .
H7 H 0.4683 0.9220 0.3058 0.028 Uiso 1 1 calc R U . . .
C8 C 0.8275(2) 0.78574(17) 0.33541(13) 0.0530(7) Uani 1 1 d . . . . .
H8 H 0.8154 0.7242 0.3371 0.064 Uiso 1 1 calc R U . . .
C9 C 0.8720(2) 0.82277(17) 0.38123(13) 0.0515(6) Uani 1 1 d . . . . .
H9 H 0.8973 0.7922 0.4207 0.062 Uiso 1 1 calc R U . . .
C10 C 0.8740(2) 0.91141(18) 0.36076(12) 0.0495(6) Uani 1 1 d . . . . .
H10 H 0.9007 0.9547 0.3833 0.059 Uiso 1 1 calc R U . . .
C11 C 0.8320(2) 0.9272(2) 0.30268(11) 0.0535(6) Uani 1 1 d . . . . .
H11 H 0.8231 0.9839 0.2769 0.064 Uiso 1 1 calc R U . . .
C12 C 0.8035(2) 0.8491(2) 0.28756(11) 0.0557(7) Uani 1 1 d . . . . .
H12 H 0.7710 0.8410 0.2492 0.067 Uiso 1 1 calc R U . . .
C13 C 0.44081(16) 0.74512(10) 0.50139(6) 0.0203(3) Uani 1 1 d . . . . .
C14 C 0.54235(17) 0.70990(11) 0.53792(7) 0.0242(3) Uani 1 1 d . . . . .
C15 C 0.5162(2) 0.73416(12) 0.59756(7) 0.0297(3) Uani 1 1 d . . . . .
H15 H 0.5827 0.7120 0.6239 0.036 Uiso 1 1 calc R U . . .
C16 C 0.3953(2) 0.78993(12) 0.61891(7) 0.0317(4) Uani 1 1 d . . . . .
H16 H 0.3793 0.8051 0.6598 0.038 Uiso 1 1 calc R U . . .
C17 C 0.2976(2) 0.82376(11) 0.58136(7) 0.0301(4) Uani 1 1 d . . . . .
H17 H 0.2152 0.8622 0.5968 0.036 Uiso 1 1 calc R U . . .
C18 C 0.31782(17) 0.80239(10) 0.52101(7) 0.0248(3) Uani 1 1 d . . . . .
C19 C 0.67354(18) 0.64614(13) 0.51543(8) 0.0299(3) Uani 1 1 d . . . . .
H19 H 0.6796 0.6483 0.4705 0.036 Uiso 1 1 calc R U . . .
C20 C 0.6774(3) 0.55116(15) 0.53833(12) 0.0548(6) Uani 1 1 d . . . . .
H20A H 0.6666 0.5478 0.5824 0.082 Uiso 1 1 calc R U . . .
H20B H 0.7625 0.5103 0.5237 0.082 Uiso 1 1 calc R U . . .
H20C H 0.6056 0.5339 0.5237 0.082 Uiso 1 1 calc R U . . .
C21 C 0.7915(2) 0.6735(2) 0.53211(12) 0.0551(6) Uani 1 1 d . . . . .
H21A H 0.7797 0.7375 0.5216 0.083 Uiso 1 1 calc R U . . .
H21B H 0.8730 0.6385 0.5100 0.083 Uiso 1 1 calc R U . . .
H21C H 0.7971 0.6620 0.5754 0.083 Uiso 1 1 calc R U . . .
C22 C 0.21005(19) 0.84101(12) 0.48015(8) 0.0312(4) Uani 1 1 d . . . . .
H22 H 0.2393 0.8120 0.4408 0.037 Uiso 1 1 calc R U . . .
C23 C 0.0806(2) 0.82096(16) 0.50653(11) 0.0473(5) Uani 1 1 d . . . . .
H23A H 0.0940 0.7559 0.5106 0.071 Uiso 1 1 calc R U . . .
H23B H 0.0124 0.8480 0.4797 0.071 Uiso 1 1 calc R U . . .
H23C H 0.0525 0.8461 0.5462 0.071 Uiso 1 1 calc R U . . .
C24 C 0.1886(2) 0.94232(14) 0.46814(11) 0.0452(5) Uani 1 1 d . . . . .
H24A H 0.1564 0.9725 0.5059 0.068 Uiso 1 1 calc R U . . .
H24B H 0.1234 0.9651 0.4394 0.068 Uiso 1 1 calc R U . . .
H24C H 0.2725 0.9541 0.4515 0.068 Uiso 1 1 calc R U . . .
C25 C 0.49208(15) 0.56750(9) 0.33403(6) 0.0174(2) Uani 1 1 d . . . . .
C26 C 0.60256(15) 0.49342(9) 0.33718(6) 0.0188(3) Uani 1 1 d . . . . .
C27 C 0.60653(17) 0.41927(10) 0.30559(7) 0.0246(3) Uani 1 1 d . . . . .
H27 H 0.6802 0.3676 0.3067 0.029 Uiso 1 1 calc R U . . .
C28 C 0.50523(19) 0.41989(11) 0.27287(8) 0.0287(3) Uani 1 1 d . . . . .
H28 H 0.5096 0.3687 0.2518 0.034 Uiso 1 1 calc R U . . .
C29 C 0.39727(19) 0.49449(12) 0.27056(8) 0.0300(3) Uani 1 1 d . . . . .
H29 H 0.3283 0.4938 0.2478 0.036 Uiso 1 1 calc R U . . .
C30 C 0.38781(16) 0.57065(10) 0.30099(7) 0.0235(3) Uani 1 1 d . . . . .
C31 C 0.71807(16) 0.49273(10) 0.37041(8) 0.0242(3) Uani 1 1 d . . . . .
H31 H 0.6900 0.5448 0.3969 0.029 Uiso 1 1 calc R U . . .
C32 C 0.7608(2) 0.40697(14) 0.40996(10) 0.0428(5) Uani 1 1 d . . . . .
H32A H 0.6861 0.4008 0.4390 0.064 Uiso 1 1 calc R U . . .
H32B H 0.8337 0.4099 0.4316 0.064 Uiso 1 1 calc R U . . .
H32C H 0.7901 0.3552 0.3847 0.064 Uiso 1 1 calc R U . . .
C33 C 0.8334(2) 0.50466(18) 0.32528(11) 0.0479(5) Uani 1 1 d . . . . .
H33A H 0.8622 0.4544 0.2988 0.072 Uiso 1 1 calc R U . . .
H33B H 0.9069 0.5063 0.3469 0.072 Uiso 1 1 calc R U . . .
H33C H 0.8051 0.5610 0.3012 0.072 Uiso 1 1 calc R U . . .
C34 C 0.2675(2) 0.65066(13) 0.29974(10) 0.0394(4) Uani 1 1 d . . . . .
H34 H 0.3024 0.7026 0.3043 0.047 Uiso 1 1 calc R U . A 1
C35A C 0.1709(9) 0.6485(10) 0.3580(7) 0.065(3) Uani 0.52(3) 1 d . . P B 1
H35A H 0.1382 0.5955 0.3593 0.098 Uiso 0.52(3) 1 calc R U P B 1
H35B H 0.0962 0.7028 0.3580 0.098 Uiso 0.52(3) 1 calc R U P B 1
H35C H 0.2175 0.6460 0.3933 0.098 Uiso 0.52(3) 1 calc R U P B 1
C35B C 0.1511(12) 0.6233(11) 0.3377(10) 0.070(4) Uani 0.48(3) 1 d . . P B 2
H35D H 0.1375 0.5711 0.3209 0.105 Uiso 0.48(3) 1 calc R U P B 2
H35E H 0.0706 0.6733 0.3370 0.105 Uiso 0.48(3) 1 calc R U P B 2
H35F H 0.1716 0.6080 0.3793 0.105 Uiso 0.48(3) 1 calc R U P B 2
C36 C 0.2165(3) 0.67031(16) 0.23833(15) 0.0706(10) Uani 1 1 d . . . . .
H36A H 0.2890 0.6753 0.2075 0.106 Uiso 1 1 calc R U . . .
H36B H 0.1459 0.7268 0.2385 0.106 Uiso 1 1 calc R U . . .
H36C H 0.1819 0.6215 0.2294 0.106 Uiso 1 1 calc R U . . .
C37 C 0.57675(13) 0.76992(8) 0.15584(6) 0.0138(2) Uani 1 1 d . . . . .
C38 C 0.60413(13) 0.71161(8) 0.10910(6) 0.0129(2) Uani 1 1 d . . . . .
C39 C 0.66345(13) 0.61486(8) 0.11062(6) 0.0139(2) Uani 1 1 d . . . . .
C40 C 0.73001(14) 0.55881(9) 0.06189(6) 0.0181(2) Uani 1 1 d . . . . .
H40 H 0.7419 0.5790 0.0185 0.022 Uiso 1 1 calc R U . . .
C41 C 0.77525(15) 0.46940(9) 0.08661(7) 0.0206(3) Uani 1 1 d . . . . .
H41 H 0.8261 0.4160 0.0635 0.025 Uiso 1 1 calc R U . . .
C42 C 0.73847(14) 0.46889(9) 0.14957(7) 0.0200(3) Uani 1 1 d . . . . .
H42 H 0.7590 0.4153 0.1784 0.024 Uiso 1 1 calc R U . . .
C43 C 0.66969(14) 0.55816(9) 0.16478(6) 0.0169(2) Uani 1 1 d . . . . .
H43 H 0.6330 0.5781 0.2062 0.020 Uiso 1 1 calc R U . . .
C44 C 0.95416(18) 0.64929(13) 0.11326(12) 0.0421(5) Uani 1 1 d . . . . .
H44 H 0.9194 0.7124 0.0971 0.051 Uiso 1 1 calc R U . . .
C45 C 1.02427(18) 0.57541(15) 0.07920(10) 0.0378(4) Uani 1 1 d . . . . .
H45 H 1.0477 0.5769 0.0346 0.045 Uiso 1 1 calc R U . . .
C46 C 1.05649(16) 0.49915(13) 0.11904(10) 0.0357(4) Uani 1 1 d . . . . .
H46 H 1.1061 0.4369 0.1077 0.043 Uiso 1 1 calc R U . . .
C47 C 1.00559(18) 0.52608(15) 0.17757(10) 0.0395(4) Uani 1 1 d . . . . .
H47 H 1.0128 0.4864 0.2152 0.047 Uiso 1 1 calc R U . . .
C48 C 0.94232(19) 0.61910(16) 0.17374(11) 0.0433(5) Uani 1 1 d . . . . .
H48 H 0.8974 0.6569 0.2083 0.052 Uiso 1 1 calc R U . . .
C49 C 0.56148(14) 0.73476(9) -0.00065(6) 0.0158(2) Uani 1 1 d . . . . .
C50 C 0.66049(14) 0.74664(9) -0.04525(6) 0.0180(2) Uani 1 1 d . . . . .
C51 C 0.65664(18) 0.71892(11) -0.10213(7) 0.0269(3) Uani 1 1 d . . . . .
H51 H 0.7217 0.7260 -0.1340 0.032 Uiso 1 1 calc R U . . .
C52 C 0.5588(2) 0.68122(13) -0.11251(8) 0.0348(4) Uani 1 1 d . . . . .
H52 H 0.5579 0.6625 -0.1515 0.042 Uiso 1 1 calc R U . . .
C53 C 0.4629(2) 0.67049(13) -0.06712(8) 0.0333(4) Uani 1 1 d . . . . .
H53 H 0.3970 0.6442 -0.0753 0.040 Uiso 1 1 calc R U . . .
C54 C 0.46095(16) 0.69751(11) -0.00942(7) 0.0224(3) Uani 1 1 d . . . . .
C55 C 0.76574(15) 0.78924(11) -0.03345(7) 0.0211(3) Uani 1 1 d . . . . .
H55 H 0.7627 0.7914 0.0111 0.025 Uiso 1 1 calc R U . . .
C56 C 0.7364(2) 0.88549(13) -0.06027(9) 0.0357(4) Uani 1 1 d . . . . .
H56A H 0.7408 0.8852 -0.1041 0.054 Uiso 1 1 calc R U . . .
H56B H 0.8019 0.9134 -0.0499 0.054 Uiso 1 1 calc R U . . .
H56C H 0.6478 0.9196 -0.0440 0.054 Uiso 1 1 calc R U . . .
C57 C 0.90449(18) 0.73430(15) -0.05704(10) 0.0390(4) Uani 1 1 d . . . . .
H57A H 0.9209 0.6728 -0.0394 0.059 Uiso 1 1 calc R U . . .
H57B H 0.9700 0.7616 -0.0459 0.059 Uiso 1 1 calc R U . . .
H57C H 0.9115 0.7333 -0.1009 0.059 Uiso 1 1 calc R U . . .
C58 C 0.35396(17) 0.68727(12) 0.04048(8) 0.0276(3) Uani 1 1 d . . . . .
H58 H 0.3688 0.7138 0.0770 0.033 Uiso 1 1 calc R U . . .
C59 C 0.21712(19) 0.73951(14) 0.02313(11) 0.0392(4) Uani 1 1 d . . . . .
H59A H 0.2137 0.8029 0.0149 0.059 Uiso 1 1 calc R U . . .
H59B H 0.1497 0.7338 0.0563 0.059 Uiso 1 1 calc R U . . .
H59C H 0.2004 0.7152 -0.0129 0.059 Uiso 1 1 calc R U . . .
C60 C 0.3626(2) 0.58854(13) 0.05651(10) 0.0368(4) Uani 1 1 d . . . . .
H60A H 0.3500 0.5606 0.0212 0.055 Uiso 1 1 calc R U . . .
H60B H 0.2937 0.5839 0.0893 0.055 Uiso 1 1 calc R U . . .
H60C H 0.4497 0.5578 0.0694 0.055 Uiso 1 1 calc R U . . .
C61 C 0.48474(14) 0.93722(9) 0.15432(6) 0.0160(2) Uani 1 1 d . . . . .
C62 C 0.57115(15) 0.99130(9) 0.14146(7) 0.0188(3) Uani 1 1 d . . . . .
C63 C 0.53876(17) 1.07028(10) 0.17221(7) 0.0248(3) Uani 1 1 d . . . . .
H63 H 0.5959 1.1081 0.1659 0.030 Uiso 1 1 calc R U . . .
C64 C 0.42511(18) 1.09388(10) 0.21155(8) 0.0270(3) Uani 1 1 d . . . . .
H64 H 0.4057 1.1473 0.2325 0.032 Uiso 1 1 calc R U . . .
C65 C 0.33868(16) 1.04091(10) 0.22114(7) 0.0240(3) Uani 1 1 d . . . . .
H65 H 0.2593 1.0598 0.2473 0.029 Uiso 1 1 calc R U . . .
C66 C 0.36638(14) 0.96022(9) 0.19292(6) 0.0188(3) Uani 1 1 d . . . . .
C67 C 0.69412(16) 0.96674(10) 0.09629(7) 0.0228(3) Uani 1 1 d . . . . .
H67 H 0.6777 0.9276 0.0669 0.027 Uiso 1 1 calc R U . . .
C68 C 0.7210(2) 1.04921(13) 0.06063(9) 0.0367(4) Uani 1 1 d . . . . .
H68A H 0.7436 1.0870 0.0878 0.055 Uiso 1 1 calc R U . . .
H68B H 0.6418 1.0834 0.0421 0.055 Uiso 1 1 calc R U . . .
H68C H 0.7947 1.0300 0.0292 0.055 Uiso 1 1 calc R U . . .
C69 C 0.81518(19) 0.91326(14) 0.12598(10) 0.0405(4) Uani 1 1 d . . . . .
H69A H 0.8335 0.9496 0.1555 0.061 Uiso 1 1 calc R U . . .
H69B H 0.8914 0.8972 0.0953 0.061 Uiso 1 1 calc R U . . .
H69C H 0.7988 0.8585 0.1463 0.061 Uiso 1 1 calc R U . . .
C70 C 0.27087(15) 0.90289(10) 0.20203(7) 0.0232(3) Uani 1 1 d . . . . .
H70 H 0.3244 0.8387 0.2008 0.028 Uiso 1 1 calc R U . . .
C71 C 0.18322(19) 0.92199(13) 0.15100(9) 0.0351(4) Uani 1 1 d . . . . .
H71A H 0.1271 0.9840 0.1520 0.053 Uiso 1 1 calc R U . . .
H71B H 0.1275 0.8809 0.1559 0.053 Uiso 1 1 calc R U . . .
H71C H 0.2388 0.9134 0.1124 0.053 Uiso 1 1 calc R U . . .
C72 C 0.1853(2) 0.91441(14) 0.26279(9) 0.0377(4) Uani 1 1 d . . . . .
H72A H 0.2423 0.9037 0.2952 0.057 Uiso 1 1 calc R U . . .
H72B H 0.1326 0.8713 0.2680 0.057 Uiso 1 1 calc R U . . .
H72C H 0.1263 0.9756 0.2640 0.057 Uiso 1 1 calc R U . . .
P1 P 0.86177(4) 0.18869(3) 0.21468(2) 0.02669(8) Uani 1 1 d . . . . .
F1 F 0.86812(15) 0.28202(9) 0.23658(8) 0.0604(4) Uani 1 1 d . . . . .
F2 F 0.85591(17) 0.09637(10) 0.19276(8) 0.0654(4) Uani 1 1 d . . . . .
F3 F 0.70522(12) 0.21784(11) 0.23166(6) 0.0556(4) Uani 1 1 d . . . . .
F4 F 0.84031(15) 0.23364(12) 0.14912(6) 0.0598(4) Uani 1 1 d . . . . .
F5 F 1.01829(12) 0.16091(10) 0.19841(7) 0.0529(3) Uani 1 1 d . . . . .
F6 F 0.88290(16) 0.14523(11) 0.28065(6) 0.0601(4) Uani 1 1 d . . . . .
C73 C 0.1122(3) 0.2462(2) 0.31022(19) 0.0791(11) Uani 1 1 d . . . . .
H73A H 0.0259 0.2771 0.3318 0.095 Uiso 1 1 calc R U . . .
H73B H 0.0948 0.2192 0.2750 0.095 Uiso 1 1 calc R U . . .
Cl1 Cl 0.19983(8) 0.32565(5) 0.28501(3) 0.06478(17) Uani 1 1 d . . . . .
Cl2 Cl 0.19791(8) 0.16109(5) 0.35783(3) 0.06068(16) Uani 1 1 d . . . . .

loop_
_atom_site_aniso_label
_atom_site_aniso_U_11
_atom_site_aniso_U_22
_atom_site_aniso_U_33
_atom_site_aniso_U_23
_atom_site_aniso_U_13
_atom_site_aniso_U_12
Ag1 0.02155(5) 0.01331(4) 0.01064(4) -0.00068(3) -0.00021(3) -0.00335(3)
Fe1 0.02084(10) 0.02323(10) 0.01913(10) -0.00428(8) 0.00123(8) -0.00770(8)
Fe2 0.01350(9) 0.01385(8) 0.01973(9) -0.00111(7) -0.00069(7) -0.00314(7)
N1 0.0251(6) 0.0153(5) 0.0131(5) -0.0008(4) 0.0020(4) -0.0064(4)
N2 0.0254(6) 0.0145(5) 0.0141(5) -0.0011(4) 0.0011(4) -0.0051(4)
N3 0.0214(6) 0.0136(5) 0.0133(5) -0.0007(4) -0.0003(4) -0.0043(4)
N4 0.0140(5) 0.0133(5) 0.0127(5) -0.0004(4) -0.0020(4) -0.0047(4)
N5 0.0160(5) 0.0141(5) 0.0141(5) -0.0006(4) -0.0027(4) -0.0040(4)
N6 0.0153(5) 0.0127(5) 0.0128(5) -0.0002(4) -0.0010(4) -0.0029(4)
C1 0.0205(6) 0.0132(5) 0.0136(6) -0.0002(4) 0.0004(5) -0.0031(5)
C2 0.0217(6) 0.0139(5) 0.0132(6) -0.0001(4) 0.0013(5) -0.0043(5)
C3 0.0213(6) 0.0134(5) 0.0173(6) -0.0029(4) 0.0031(5) -0.0050(5)
C4 0.0358(8) 0.0207(7) 0.0170(6) -0.0049(5) 0.0034(6) -0.0117(6)
C5 0.0340(8) 0.0194(7) 0.0275(8) -0.0075(6) 0.0044(6) -0.0107(6)
C6 0.0310(8) 0.0152(6) 0.0379(9) 0.0017(6) -0.0041(7) -0.0075(6)
C7 0.0247(7) 0.0159(6) 0.0281(7) 0.0035(5) -0.0052(6) -0.0056(5)
C8 0.0225(9) 0.0500(13) 0.0853(19) -0.0384(13) 0.0080(10) -0.0040(8)
C9 0.0257(9) 0.0533(13) 0.0731(17) -0.0160(12) -0.0114(10) -0.0005(9)
C10 0.0264(9) 0.0632(15) 0.0665(15) -0.0296(12) 0.0064(9) -0.0218(9)
C11 0.0431(12) 0.0746(17) 0.0485(13) -0.0124(12) 0.0213(10) -0.0343(12)
C12 0.0387(11) 0.090(2) 0.0453(13) -0.0371(13) 0.0213(10) -0.0305(12)
C13 0.0321(8) 0.0172(6) 0.0117(6) -0.0023(5) 0.0046(5) -0.0098(5)
C14 0.0352(8) 0.0236(7) 0.0159(6) 0.0003(5) 0.0001(6) -0.0133(6)
C15 0.0462(10) 0.0328(8) 0.0149(7) -0.0001(6) -0.0015(6) -0.0198(8)
C16 0.0557(11) 0.0292(8) 0.0147(7) -0.0053(6) 0.0060(7) -0.0221(8)
C17 0.0455(10) 0.0226(7) 0.0205(7) -0.0066(6) 0.0107(7) -0.0115(7)
C18 0.0362(8) 0.0181(6) 0.0183(7) -0.0024(5) 0.0049(6) -0.0080(6)
C19 0.0322(9) 0.0372(9) 0.0198(7) -0.0006(6) -0.0044(6) -0.0085(7)
C20 0.0629(16) 0.0341(11) 0.0561(15) 0.0034(10) 0.0059(12) -0.0029(10)
C21 0.0406(12) 0.0715(17) 0.0567(15) -0.0134(13) -0.0111(11) -0.0157(12)
C22 0.0350(9) 0.0267(8) 0.0249(8) -0.0040(6) 0.0028(7) 0.0008(7)
C23 0.0417(12) 0.0465(12) 0.0536(13) 0.0004(10) -0.0054(10) -0.0129(10)
C24 0.0405(11) 0.0323(10) 0.0502(12) 0.0082(9) 0.0037(9) 0.0029(8)
C25 0.0239(7) 0.0138(5) 0.0146(6) -0.0017(4) 0.0003(5) -0.0062(5)
C26 0.0222(7) 0.0146(6) 0.0184(6) -0.0017(5) 0.0020(5) -0.0046(5)
C27 0.0308(8) 0.0160(6) 0.0245(7) -0.0046(5) 0.0036(6) -0.0047(6)
C28 0.0415(9) 0.0217(7) 0.0257(8) -0.0075(6) 0.0005(7) -0.0131(7)
C29 0.0371(9) 0.0294(8) 0.0286(8) -0.0045(6) -0.0087(7) -0.0145(7)
C30 0.0268(7) 0.0211(7) 0.0234(7) -0.0010(5) -0.0055(6) -0.0067(6)
C31 0.0224(7) 0.0201(7) 0.0285(8) -0.0021(6) -0.0025(6) -0.0031(5)
C32 0.0453(11) 0.0346(10) 0.0489(12) 0.0122(9) -0.0204(10) -0.0094(9)
C33 0.0311(10) 0.0637(15) 0.0511(13) 0.0036(11) -0.0003(9) -0.0207(10)
C34 0.0331(9) 0.0298(9) 0.0541(12) -0.0021(8) -0.0209(9) 0.0005(7)
C35A 0.031(3) 0.066(5) 0.082(6) -0.019(4) -0.002(3) 0.015(3)
C35B 0.033(3) 0.069(6) 0.085(8) -0.005(4) 0.006(4) 0.018(4)
C36 0.092(2) 0.0331(11) 0.098(2) 0.0024(12) -0.0739(19) -0.0089(12)
C37 0.0148(5) 0.0119(5) 0.0134(5) -0.0004(4) 0.0005(4) -0.0026(4)
C38 0.0128(5) 0.0133(5) 0.0126(5) 0.0003(4) -0.0008(4) -0.0043(4)
C39 0.0147(6) 0.0130(5) 0.0142(5) -0.0015(4) -0.0009(4) -0.0043(4)
C40 0.0204(6) 0.0167(6) 0.0170(6) -0.0044(5) -0.0009(5) -0.0042(5)
C41 0.0218(7) 0.0143(6) 0.0257(7) -0.0059(5) -0.0007(5) -0.0046(5)
C42 0.0196(6) 0.0135(6) 0.0264(7) 0.0009(5) -0.0008(5) -0.0050(5)
C43 0.0176(6) 0.0145(5) 0.0175(6) 0.0008(4) 0.0016(5) -0.0045(5)
C44 0.0227(8) 0.0250(8) 0.0830(17) 0.0064(9) -0.0121(9) -0.0135(7)
C45 0.0206(8) 0.0523(12) 0.0409(10) 0.0047(9) 0.0024(7) -0.0156(8)
C46 0.0147(7) 0.0291(8) 0.0604(13) -0.0059(8) -0.0027(7) -0.0011(6)
C47 0.0238(8) 0.0554(12) 0.0413(11) 0.0088(9) -0.0140(8) -0.0128(8)
C48 0.0243(8) 0.0531(12) 0.0595(13) -0.0296(11) -0.0067(8) -0.0127(8)
C49 0.0194(6) 0.0157(6) 0.0132(6) -0.0012(4) -0.0039(5) -0.0051(5)
C50 0.0203(6) 0.0185(6) 0.0139(6) 0.0005(5) -0.0021(5) -0.0035(5)
C51 0.0335(8) 0.0298(8) 0.0155(6) -0.0030(6) -0.0010(6) -0.0058(6)
C52 0.0508(11) 0.0396(10) 0.0181(7) -0.0084(7) -0.0075(7) -0.0154(8)
C53 0.0415(10) 0.0398(10) 0.0278(8) -0.0084(7) -0.0101(7) -0.0213(8)
C54 0.0255(7) 0.0243(7) 0.0220(7) -0.0025(5) -0.0067(6) -0.0119(6)
C55 0.0209(7) 0.0275(7) 0.0151(6) 0.0022(5) -0.0006(5) -0.0090(6)
C56 0.0522(12) 0.0317(9) 0.0297(9) 0.0070(7) -0.0121(8) -0.0212(8)
C57 0.0223(8) 0.0531(12) 0.0388(10) -0.0050(9) 0.0066(7) -0.0097(8)
C58 0.0256(8) 0.0342(8) 0.0298(8) -0.0023(6) -0.0037(6) -0.0184(7)
C59 0.0279(9) 0.0347(9) 0.0577(13) 0.0019(9) -0.0048(8) -0.0145(7)
C60 0.0338(9) 0.0386(10) 0.0443(11) 0.0093(8) -0.0110(8) -0.0204(8)
C61 0.0201(6) 0.0120(5) 0.0148(6) -0.0014(4) -0.0028(5) -0.0021(5)
C62 0.0219(7) 0.0160(6) 0.0189(6) -0.0012(5) -0.0040(5) -0.0053(5)
C63 0.0317(8) 0.0172(6) 0.0275(8) -0.0041(5) -0.0047(6) -0.0088(6)
C64 0.0372(9) 0.0156(6) 0.0263(8) -0.0065(5) -0.0043(6) -0.0020(6)
C65 0.0268(7) 0.0175(6) 0.0225(7) -0.0043(5) 0.0012(6) 0.0012(5)
C66 0.0198(6) 0.0157(6) 0.0178(6) -0.0002(5) -0.0017(5) -0.0005(5)
C67 0.0250(7) 0.0226(7) 0.0236(7) -0.0029(5) 0.0007(6) -0.0118(6)
C68 0.0428(10) 0.0328(9) 0.0350(10) 0.0053(7) 0.0035(8) -0.0172(8)
C69 0.0281(9) 0.0387(10) 0.0469(12) 0.0024(9) 0.0003(8) -0.0005(8)
C70 0.0198(7) 0.0182(6) 0.0282(8) -0.0018(5) 0.0033(6) -0.0023(5)
C71 0.0289(9) 0.0365(9) 0.0432(10) 0.0003(8) -0.0094(8) -0.0127(7)
C72 0.0322(9) 0.0400(10) 0.0379(10) -0.0050(8) 0.0133(8) -0.0120(8)
P1 0.0270(2) 0.02354(19) 0.0267(2) -0.00419(15) 0.00195(16) -0.00379(16)
F1 0.0560(8) 0.0295(6) 0.0954(12) -0.0168(7) -0.0255(8) 0.0004(6)
F2 0.0762(11) 0.0427(8) 0.0843(11) -0.0208(8) -0.0179(9) -0.0186(7)
F3 0.0296(6) 0.0857(11) 0.0474(8) -0.0160(7) 0.0066(5) -0.0105(6)
F4 0.0515(8) 0.0848(11) 0.0365(7) 0.0148(7) -0.0030(6) -0.0149(8)
F5 0.0281(6) 0.0594(8) 0.0625(9) -0.0161(7) 0.0029(6) 0.0018(6)
F6 0.0707(10) 0.0707(10) 0.0348(7) 0.0115(7) -0.0083(7) -0.0162(8)
C73 0.0364(13) 0.0637(18) 0.139(3) -0.0331(19) -0.0283(16) -0.0006(12)
Cl1 0.0687(4) 0.0584(4) 0.0648(4) -0.0010(3) -0.0181(3) -0.0097(3)
Cl2 0.0743(4) 0.0582(4) 0.0467(3) -0.0164(3) 0.0072(3) -0.0160(3)

loop_
_atom_type_symbol
_atom_type_description
_atom_type_scat_dispersion_real
_atom_type_scat_dispersion_imag
_atom_type_scat_source
C C 0.0033 0.0016 'International Tables Vol C Tables 4.2.6.8 and 6.1.1.4'
H H 0.0000 0.0000 'International Tables Vol C Tables 4.2.6.8 and 6.1.1.4'
N N 0.0061 0.0033 'International Tables Vol C Tables 4.2.6.8 and 6.1.1.4'
F F 0.0171 0.0103 'International Tables Vol C Tables 4.2.6.8 and 6.1.1.4'
P P 0.1023 0.0942 'International Tables Vol C Tables 4.2.6.8 and 6.1.1.4'
Cl Cl 0.1484 0.1585 'International Tables Vol C Tables 4.2.6.8 and 6.1.1.4'
Fe Fe 0.3463 0.8444 'International Tables Vol C Tables 4.2.6.8 and 6.1.1.4'
Ag Ag -0.8971 1.1015 'International Tables Vol C Tables 4.2.6.8 and 6.1.1.4'

loop_
_geom_angle_atom_site_label_1
_geom_angle_atom_site_label_2
_geom_angle_atom_site_label_3
_geom_angle
C1 Ag1 C37 170.15(5)
C3 Fe1 C7 41.30(6)
C3 Fe1 C8 106.89(8)
C7 Fe1 C8 122.69(8)
C3 Fe1 C9 123.41(9)
C7 Fe1 C9 159.77(8)
C8 Fe1 C9 40.77(10)
C3 Fe1 C4 41.35(6)
C7 Fe1 C4 69.33(7)
C8 Fe1 C4 122.55(10)
C9 Fe1 C4 107.84(10)
C3 Fe1 C10 160.56(9)
C7 Fe1 C10 157.23(9)
C8 Fe1 C10 68.41(9)
C9 Fe1 C10 40.82(11)
C4 Fe1 C10 124.04(9)
C3 Fe1 C12 121.09(8)
C7 Fe1 C12 106.51(9)
C8 Fe1 C12 39.98(12)
C9 Fe1 C12 68.06(12)
C4 Fe1 C12 157.61(9)
C10 Fe1 C12 68.23(9)
C3 Fe1 C11 157.00(9)
C7 Fe1 C11 121.21(10)
C8 Fe1 C11 67.83(12)
C9 Fe1 C11 68.19(12)
C4 Fe1 C11 160.43(9)
C10 Fe1 C11 40.48(11)
C12 Fe1 C11 40.52(10)
C3 Fe1 C5 69.01(6)
C7 Fe1 C5 68.72(7)
C8 Fe1 C5 158.90(10)
C9 Fe1 C5 123.03(9)
C4 Fe1 C5 40.81(6)
C10 Fe1 C5 108.20(8)
C12 Fe1 C5 159.95(10)
C11 Fe1 C5 124.01(9)
C3 Fe1 C6 68.99(6)
C7 Fe1 C6 40.85(6)
C8 Fe1 C6 159.18(10)
C9 Fe1 C6 158.38(9)
C4 Fe1 C6 68.68(7)
C10 Fe1 C6 122.19(9)
C12 Fe1 C6 123.39(11)
C11 Fe1 C6 107.55(10)
C5 Fe1 C6 40.47(7)
C44 Fe2 C40 116.18(8)
C44 Fe2 C48 40.23(10)
C40 Fe2 C48 149.27(8)
C44 Fe2 C45 40.47(9)
C40 Fe2 C45 107.53(7)
C48 Fe2 C45 67.81(9)
C44 Fe2 C39 107.86(7)
C40 Fe2 C39 41.40(5)
C48 Fe2 C39 116.67(7)
C45 Fe2 C39 129.43(7)
C44 Fe2 C41 149.25(9)
C40 Fe2 C41 40.85(6)
C48 Fe2 C41 169.17(9)
C45 Fe2 C41 116.69(8)
C39 Fe2 C41 68.94(6)
C44 Fe2 C47 67.82(9)
C40 Fe2 C47 168.17(8)
C48 Fe2 C47 40.47(9)
C45 Fe2 C47 67.70(8)
C39 Fe2 C47 149.91(8)
C41 Fe2 C47 130.39(8)
C44 Fe2 C43 130.42(7)
C40 Fe2 C43 69.08(6)
C48 Fe2 C43 109.26(7)
C45 Fe2 C43 168.76(7)
C39 Fe2 C43 41.12(5)
C41 Fe2 C43 68.27(6)
C47 Fe2 C43 117.69(7)
C44 Fe2 C46 67.85(8)
C40 Fe2 C46 129.41(7)
C48 Fe2 C46 67.76(8)
C45 Fe2 C46 40.32(8)
C39 Fe2 C46 168.19(7)
C41 Fe2 C46 108.72(7)
C47 Fe2 C46 40.11(9)
C43 Fe2 C46 149.88(7)
C44 Fe2 C42 169.18(8)
C40 Fe2 C42 68.65(6)
C48 Fe2 C42 131.08(9)
C45 Fe2 C42 149.43(8)
C39 Fe2 C42 68.82(5)
C41 Fe2 C42 40.37(6)
C47 Fe2 C42 109.54(7)
C43 Fe2 C42 40.51(5)
C46 Fe2 C42 117.44(7)
N2 N1 C2 112.79(11)
N2 N1 C13 119.14(11)
C2 N1 C13 128.05(12)
N1 N2 N3 102.60(11)
N2 N3 C1 115.76(11)
N2 N3 C25 118.25(11)
C1 N3 C25 125.89(11)
N5 N4 C38 112.86(11)
N5 N4 C49 117.98(11)
C38 N4 C49 129.09(11)
N4 N5 N6 102.77(10)
N5 N6 C37 115.55(11)
N5 N6 C61 118.73(11)
C37 N6 C61 125.57(11)
N3 C1 C2 102.06(11)
N3 C1 Ag1 124.80(10)
C2 C1 Ag1 132.92(10)
N1 C2 C1 106.79(12)
N1 C2 C3 123.83(12)
C1 C2 C3 129.33(12)
C7 C3 C4 107.70(12)
C7 C3 C2 123.56(13)
C4 C3 C2 128.73(13)
C7 C3 Fe1 69.44(9)
C4 C3 Fe1 69.78(9)
C2 C3 Fe1 125.31(10)
C5 C4 C3 107.60(14)
C5 C4 Fe1 69.90(9)
C3 C4 Fe1 68.87(8)
C5 C4 H4 126.2
C3 C4 H4 126.2
Fe1 C4 H4 126.2
C6 C5 C4 108.48(14)
C6 C5 Fe1 69.79(10)
C4 C5 Fe1 69.29(9)
C6 C5 H5 125.8
C4 C5 H5 125.8
Fe1 C5 H5 125.8
C5 C6 C7 108.27(14)
C5 C6 Fe1 69.74(10)
C7 C6 Fe1 68.88(9)
C5 C6 H6 125.9
C7 C6 H6 125.9
Fe1 C6 H6 125.9
C6 C7 C3 107.95(14)
C6 C7 Fe1 70.27(10)
C3 C7 Fe1 69.26(9)
C6 C7 H7 126.0
C3 C7 H7 126.0
Fe1 C7 H7 126.0
C12 C8 C9 108.7(2)
C12 C8 Fe1 70.42(13)
C9 C8 Fe1 69.93(12)
C12 C8 H8 125.6
C9 C8 H8 125.6
Fe1 C8 H8 125.6
C8 C9 C10 107.4(2)
C8 C9 Fe1 69.29(12)
C10 C9 Fe1 69.66(13)
C8 C9 H9 126.3
C10 C9 H9 126.3
Fe1 C9 H9 126.3
C11 C10 C9 107.6(2)
C11 C10 Fe1 69.93(12)
C9 C10 Fe1 69.52(12)
C11 C10 H10 126.2
C9 C10 H10 126.2
Fe1 C10 H10 126.2
C10 C11 C12 108.1(2)
C10 C11 Fe1 69.59(12)
C12 C11 Fe1 69.58(12)
C10 C11 H11 126.0
C12 C11 H11 126.0
Fe1 C11 H11 126.0
C8 C12 C11 108.2(2)
C8 C12 Fe1 69.59(12)
C11 C12 Fe1 69.90(12)
C8 C12 H12 125.9
C11 C12 H12 125.9
Fe1 C12 H12 125.9
C18 C13 C14 124.05(14)
C18 C13 N1 118.22(14)
C14 C13 N1 117.71(13)
C15 C14 C13 116.67(16)
C15 C14 C19 120.74(16)
C13 C14 C19 122.57(14)
C16 C15 C14 121.09(17)
C16 C15 H15 119.5
C14 C15 H15 119.5
C17 C16 C15 120.56(15)
C17 C16 H16 119.7
C15 C16 H16 119.7
C16 C17 C18 121.15(17)
C16 C17 H17 119.4
C18 C17 H17 119.4
C13 C18 C17 116.48(16)
C13 C18 C22 123.02(14)
C17 C18 C22 120.50(15)
C20 C19 C14 109.84(16)
C20 C19 C21 111.6(2)
C14 C19 C21 112.28(17)
C20 C19 H19 107.6
C14 C19 H19 107.6
C21 C19 H19 107.6
C19 C20 H20A 109.5
C19 C20 H20B 109.5
H20A C20 H20B 109.5
C19 C20 H20C 109.5
H20A C20 H20C 109.5
H20B C20 H20C 109.5
C19 C21 H21A 109.5
C19 C21 H21B 109.5
H21A C21 H21B 109.5
C19 C21 H21C 109.5
H21A C21 H21C 109.5
H21B C21 H21C 109.5
C18 C22 C23 111.31(16)
C18 C22 C24 110.82(17)
C23 C22 C24 110.42(16)
C18 C22 H22 108.1
C23 C22 H22 108.1
C24 C22 H22 108.1
C22 C23 H23A 109.5
C22 C23 H23B 109.5
H23A C23 H23B 109.5
C22 C23 H23C 109.5
H23A C23 H23C 109.5
H23B C23 H23C 109.5
C22 C24 H24A 109.5
C22 C24 H24B 109.5
H24A C24 H24B 109.5
C22 C24 H24C 109.5
H24A C24 H24C 109.5
H24B C24 H24C 109.5
C26 C25 C30 123.43(13)
C26 C25 N3 117.91(13)
C30 C25 N3 118.64(13)
C25 C26 C27 117.08(14)
C25 C26 C31 122.87(13)
C27 C26 C31 119.98(13)
C28 C27 C26 121.03(15)
C28 C27 H27 119.5
C26 C27 H27 119.5
C27 C28 C29 120.43(15)
C27 C28 H28 119.8
C29 C28 H28 119.8
C28 C29 C30 121.22(16)
C28 C29 H29 119.4
C30 C29 H29 119.4
C29 C30 C25 116.81(15)
C29 C30 C34 120.76(15)
C25 C30 C34 122.39(14)
C26 C31 C32 111.93(14)
C26 C31 C33 109.61(15)
C32 C31 C33 110.54(16)
C26 C31 H31 108.2
C32 C31 H31 108.2
C33 C31 H31 108.2
C31 C32 H32A 109.5
C31 C32 H32B 109.5
H32A C32 H32B 109.5
C31 C32 H32C 109.5
H32A C32 H32C 109.5
H32B C32 H32C 109.5
C31 C33 H33A 109.5
C31 C33 H33B 109.5
H33A C33 H33B 109.5
C31 C33 H33C 109.5
H33A C33 H33C 109.5
H33B C33 H33C 109.5
C30 C34 C36 112.72(19)
C30 C34 C35B 107.3(4)
C36 C34 C35B 100.8(9)
C30 C34 C35A 110.1(3)
C36 C34 C35A 120.8(6)
C30 C34 H34 103.7
C36 C34 H34 103.7
C35A C34 H34 103.7
C34 C35A H35A 109.5
C34 C35A H35B 109.5
H35A C35A H35B 109.5
C34 C35A H35C 109.5
H35A C35A H35C 109.5
H35B C35A H35C 109.5
C34 C35B H35D 109.5
C34 C35B H35E 109.5
H35D C35B H35E 109.5
C34 C35B H35F 109.5
H35D C35B H35F 109.5
H35E C35B H35F 109.5
C34 C36 H36A 109.5
C34 C36 H36B 109.5
H36A C36 H36B 109.5
C34 C36 H36C 109.5
H36A C36 H36C 109.5
H36B C36 H36C 109.5
N6 C37 C38 102.17(11)
N6 C37 Ag1 124.31(9)
C38 C37 Ag1 131.45(9)
N4 C38 C37 106.65(11)
N4 C38 C39 124.36(11)
C37 C38 C39 128.98(12)
C43 C39 C40 107.25(11)
C43 C39 C38 123.74(12)
C40 C39 C38 128.96(12)
C43 C39 Fe2 69.79(8)
C40 C39 Fe2 69.14(8)
C38 C39 Fe2 124.19(9)
C41 C40 C39 107.66(12)
C41 C40 Fe2 70.01(8)
C39 C40 Fe2 69.46(8)
C41 C40 H40 126.2
C39 C40 H40 126.2
Fe2 C40 H40 126.2
C42 C41 C40 108.72(12)
C42 C41 Fe2 70.30(8)
C40 C41 Fe2 69.14(8)
C42 C41 H41 125.6
C40 C41 H41 125.6
Fe2 C41 H41 125.6
C41 C42 C43 108.09(12)
C41 C42 Fe2 69.33(8)
C43 C42 Fe2 69.33(8)
C41 C42 H42 125.9
C43 C42 H42 125.9
Fe2 C42 H42 125.9
C42 C43 C39 108.28(12)
C42 C43 Fe2 70.15(8)
C39 C43 Fe2 69.09(8)
C42 C43 H43 125.9
C39 C43 H43 125.9
Fe2 C43 H43 125.9
C48 C44 C45 108.09(18)
C48 C44 Fe2 70.00(11)
C45 C44 Fe2 69.96(10)
C48 C44 H44 126.0
C45 C44 H44 126.0
Fe2 C44 H44 126.0
C44 C45 C46 108.04(19)
C44 C45 Fe2 69.57(10)
C46 C45 Fe2 70.41(10)
C44 C45 H45 126.0
C46 C45 H45 126.0
Fe2 C45 H45 126.0
C47 C46 C45 107.84(18)
C47 C46 Fe2 69.78(10)
C45 C46 Fe2 69.27(10)
C47 C46 H46 126.1
C45 C46 H46 126.1
Fe2 C46 H46 126.1
C46 C47 C48 107.89(19)
C46 C47 Fe2 70.11(11)
C48 C47 Fe2 69.28(11)
C46 C47 H47 126.1
C48 C47 H47 126.1
Fe2 C47 H47 126.1
C44 C48 C47 108.14(19)
C44 C48 Fe2 69.77(11)
C47 C48 Fe2 70.25(11)
C44 C48 H48 125.9
C47 C48 H48 125.9
Fe2 C48 H48 125.9
C50 C49 C54 124.51(13)
C50 C49 N4 118.10(12)
C54 C49 N4 117.39(12)
C51 C50 C49 116.61(14)
C51 C50 C55 121.16(14)
C49 C50 C55 122.22(12)
C52 C51 C50 120.58(16)
C52 C51 H51 119.7
C50 C51 H51 119.7
C53 C52 C51 120.99(15)
C53 C52 H52 119.5
C51 C52 H52 119.5
C52 C53 C54 121.10(16)
C52 C53 H53 119.4
C54 C53 H53 119.4
C53 C54 C49 116.22(15)
C53 C54 C58 121.27(14)
C49 C54 C58 122.51(13)
C50 C55 C56 110.44(13)
C50 C55 C57 112.00(14)
C56 C55 C57 110.96(15)
C50 C55 H55 107.8
C56 C55 H55 107.8
C57 C55 H55 107.8
C55 C56 H56A 109.5
C55 C56 H56B 109.5
H56A C56 H56B 109.5
C55 C56 H56C 109.5
H56A C56 H56C 109.5
H56B C56 H56C 109.5
C55 C57 H57A 109.5
C55 C57 H57B 109.5
H57A C57 H57B 109.5
C55 C57 H57C 109.5
H57A C57 H57C 109.5
H57B C57 H57C 109.5
C54 C58 C60 111.23(15)
C54 C58 C59 110.59(15)
C60 C58 C59 111.56(14)
C54 C58 H58 107.8
C60 C58 H58 107.8
C59 C58 H58 107.8
C58 C59 H59A 109.5
C58 C59 H59B 109.5
H59A C59 H59B 109.5
C58 C59 H59C 109.5
H59A C59 H59C 109.5
H59B C59 H59C 109.5
C58 C60 H60A 109.5
C58 C60 H60B 109.5
H60A C60 H60B 109.5
C58 C60 H60C 109.5
H60A C60 H60C 109.5
H60B C60 H60C 109.5
C62 C61 C66 124.08(13)
C62 C61 N6 117.80(12)
C66 C61 N6 118.09(12)
C63 C62 C61 116.60(14)
C63 C62 C67 120.93(13)
C61 C62 C67 122.47(12)
C64 C63 C62 120.83(15)
C64 C63 H63 119.6
C62 C63 H63 119.6
C63 C64 C65 121.07(14)
C63 C64 H64 119.5
C65 C64 H64 119.5
C64 C65 C66 121.07(15)
C64 C65 H65 119.5
C66 C65 H65 119.5
C65 C66 C61 116.24(14)
C65 C66 C70 121.42(14)
C61 C66 C70 122.30(13)
C69 C67 C62 112.01(14)
C69 C67 C68 110.35(15)
C62 C67 C68 112.14(14)
C69 C67 H67 107.4
C62 C67 H67 107.4
C68 C67 H67 107.4
C67 C68 H68A 109.5
C67 C68 H68B 109.5
H68A C68 H68B 109.5
C67 C68 H68C 109.5
H68A C68 H68C 109.5
H68B C68 H68C 109.5
C67 C69 H69A 109.5
C67 C69 H69B 109.5
H69A C69 H69B 109.5
C67 C69 H69C 109.5
H69A C69 H69C 109.5
H69B C69 H69C 109.5
C66 C70 C71 110.76(13)
C66 C70 C72 113.04(14)
C71 C70 C72 110.06(15)
C66 C70 H70 107.6
C71 C70 H70 107.6
C72 C70 H70 107.6
C70 C71 H71A 109.5
C70 C71 H71B 109.5
H71A C71 H71B 109.5
C70 C71 H71C 109.5
H71A C71 H71C 109.5
H71B C71 H71C 109.5
C70 C72 H72A 109.5
C70 C72 H72B 109.5
H72A C72 H72B 109.5
C70 C72 H72C 109.5
H72A C72 H72C 109.5
H72B C72 H72C 109.5
F2 P1 F4 90.03(10)
F2 P1 F6 90.85(9)
F4 P1 F6 179.10(9)
F2 P1 F5 90.36(9)
F4 P1 F5 91.37(8)
F6 P1 F5 88.78(8)
F2 P1 F3 90.59(9)
F4 P1 F3 88.91(8)
F6 P1 F3 90.93(8)
F5 P1 F3 179.01(9)
F2 P1 F1 179.75(11)
F4 P1 F1 89.80(9)
F6 P1 F1 89.32(9)
F5 P1 F1 89.46(8)
F3 P1 F1 89.59(8)
Cl2 C73 Cl1 112.55(15)
Cl2 C73 H73A 109.1
Cl1 C73 H73A 109.1
Cl2 C73 H73B 109.1
Cl1 C73 H73B 109.1
H73A C73 H73B 107.8

loop_
_geom_bond_atom_site_label_1
_geom_bond_atom_site_label_2
_geom_bond_distance
Ag1 C1 2.0760(13)
Ag1 C37 2.0792(13)
Fe1 C3 2.0247(14)
Fe1 C7 2.0272(16)
Fe1 C8 2.028(2)
Fe1 C9 2.036(2)
Fe1 C4 2.0369(16)
Fe1 C10 2.038(2)
Fe1 C12 2.039(2)
Fe1 C11 2.043(2)
Fe1 C5 2.0451(16)
Fe1 C6 2.0456(17)
Fe2 C44 2.0322(17)
Fe2 C40 2.0346(14)
Fe2 C48 2.0352(18)
Fe2 C45 2.0373(18)
Fe2 C39 2.0388(13)
Fe2 C41 2.0461(14)
Fe2 C47 2.0480(18)
Fe2 C43 2.0481(14)
Fe2 C46 2.0524(17)
Fe2 C42 2.0590(14)
N1 N2 1.3280(16)
N1 C2 1.3692(17)
N1 C13 1.4452(18)
N2 N3 1.3347(16)
N3 C1 1.3685(17)
N3 C25 1.4469(17)
N4 N5 1.3270(15)
N4 C38 1.3677(16)
N4 C49 1.4452(17)
N5 N6 1.3319(16)
N6 C37 1.3706(16)
N6 C61 1.4479(17)
C1 C2 1.3965(19)
C2 C3 1.4558(19)
C3 C7 1.429(2)
C3 C4 1.434(2)
C4 C5 1.423(2)
C4 H4 1.0000
C5 C6 1.415(3)
C5 H5 1.0000
C6 C7 1.421(2)
C6 H6 1.0000
C7 H7 1.0000
C8 C12 1.390(4)
C8 C9 1.416(3)
C8 H8 1.0000
C9 C10 1.421(4)
C9 H9 1.0000
C10 C11 1.412(4)
C10 H10 1.0000
C11 C12 1.413(4)
C11 H11 1.0000
C12 H12 1.0000
C13 C18 1.396(2)
C13 C14 1.397(2)
C14 C15 1.395(2)
C14 C19 1.515(2)
C15 C16 1.381(3)
C15 H15 0.9500
C16 C17 1.380(3)
C16 H16 0.9500
C17 C18 1.399(2)
C17 H17 0.9500
C18 C22 1.516(3)
C19 C20 1.513(3)
C19 C21 1.532(3)
C19 H19 1.0000
C20 H20A 0.9800
C20 H20B 0.9800
C20 H20C 0.9800
C21 H21A 0.9800
C21 H21B 0.9800
C21 H21C 0.9800
C22 C23 1.528(3)
C22 C24 1.533(3)
C22 H22 1.0000
C23 H23A 0.9800
C23 H23B 0.9800
C23 H23C 0.9800
C24 H24A 0.9800
C24 H24B 0.9800
C24 H24C 0.9800
C25 C26 1.395(2)
C25 C30 1.399(2)
C26 C27 1.396(2)
C26 C31 1.515(2)
C27 C28 1.378(3)
C27 H27 0.9500
C28 C29 1.382(3)
C28 H28 0.9500
C29 C30 1.394(2)
C29 H29 0.9500
C30 C34 1.510(2)
C31 C32 1.526(2)
C31 C33 1.527(3)
C31 H31 1.0000
C32 H32A 0.9800
C32 H32B 0.9800
C32 H32C 0.9800
C33 H33A 0.9800
C33 H33B 0.9800
C33 H33C 0.9800
C34 C36 1.521(3)
C34 C35B 1.548(11)
C34 C35A 1.556(10)
C34 H34 1.0000
C35A H35A 0.9800
C35A H35B 0.9800
C35A H35C 0.9800
C35B H35D 0.9800
C35B H35E 0.9800
C35B H35F 0.9800
C36 H36A 0.9800
C36 H36B 0.9800
C36 H36C 0.9800
C37 C38 1.3963(18)
C38 C39 1.4569(18)
C39 C43 1.4353(19)
C39 C40 1.4399(19)
C40 C41 1.424(2)
C40 H40 1.0000
C41 C42 1.416(2)
C41 H41 1.0000
C42 C43 1.4219(19)
C42 H42 1.0000
C43 H43 1.0000
C44 C48 1.399(3)
C44 C45 1.407(3)
C44 H44 1.0000
C45 C46 1.410(3)
C45 H45 1.0000
C46 C47 1.406(3)
C46 H46 1.0000
C47 C48 1.412(3)
C47 H47 1.0000
C48 H48 1.0000
C49 C50 1.394(2)
C49 C54 1.395(2)
C50 C51 1.393(2)
C50 C55 1.514(2)
C51 C52 1.384(3)
C51 H51 0.9500
C52 C53 1.378(3)
C52 H52 0.9500
C53 C54 1.394(2)
C53 H53 0.9500
C54 C58 1.520(2)
C55 C56 1.526(2)
C55 C57 1.529(2)
C55 H55 1.0000
C56 H56A 0.9800
C56 H56B 0.9800
C56 H56C 0.9800
C57 H57A 0.9800
C57 H57B 0.9800
C57 H57C 0.9800
C58 C60 1.527(3)
C58 C59 1.531(3)
C58 H58 1.0000
C59 H59A 0.9800
C59 H59B 0.9800
C59 H59C 0.9800
C60 H60A 0.9800
C60 H60B 0.9800
C60 H60C 0.9800
C61 C62 1.402(2)
C61 C66 1.404(2)
C62 C63 1.398(2)
C62 C67 1.522(2)
C63 C64 1.377(2)
C63 H63 0.9500
C64 C65 1.385(2)
C64 H64 0.9500
C65 C66 1.396(2)
C65 H65 0.9500
C66 C70 1.516(2)
C67 C69 1.519(3)
C67 C68 1.529(2)
C67 H67 1.0000
C68 H68A 0.9800
C68 H68B 0.9800
C68 H68C 0.9800
C69 H69A 0.9800
C69 H69B 0.9800
C69 H69C 0.9800
C70 C71 1.527(2)
C70 C72 1.531(2)
C70 H70 1.0000
C71 H71A 0.9800
C71 H71B 0.9800
C71 H71C 0.9800
C72 H72A 0.9800
C72 H72B 0.9800
C72 H72C 0.9800
P1 F2 1.5810(14)
P1 F4 1.5884(14)
P1 F6 1.5890(14)
P1 F5 1.5944(13)
P1 F3 1.5965(13)
P1 F1 1.5975(14)
C73 Cl2 1.744(4)
C73 Cl1 1.765(4)
C73 H73A 0.9900
C73 H73B 0.9900

loop_
_geom_torsion_atom_site_label_1
_geom_torsion_atom_site_label_2
_geom_torsion_atom_site_label_3
_geom_torsion_atom_site_label_4
_geom_torsion
C2 N1 N2 N3 -0.09(16)
C13 N1 N2 N3 -178.74(13)
N1 N2 N3 C1 0.43(16)
N1 N2 N3 C25 176.91(12)
C38 N4 N5 N6 -0.05(14)
C49 N4 N5 N6 177.18(11)
N4 N5 N6 C37 -0.43(15)
N4 N5 N6 C61 175.32(11)
N2 N3 C1 C2 -0.58(16)
C25 N3 C1 C2 -176.75(13)
N2 N3 C1 Ag1 -175.80(10)
C25 N3 C1 Ag1 8.0(2)
N2 N1 C2 C1 -0.26(17)
C13 N1 C2 C1 178.25(14)
N2 N1 C2 C3 177.50(13)
C13 N1 C2 C3 -4.0(2)
N3 C1 C2 N1 0.47(15)
Ag1 C1 C2 N1 175.11(11)
N3 C1 C2 C3 -177.12(14)
Ag1 C1 C2 C3 -2.5(2)
N1 C2 C3 C7 -147.87(15)
C1 C2 C3 C7 29.4(2)
N1 C2 C3 C4 33.3(2)
C1 C2 C3 C4 -149.43(16)
N1 C2 C3 Fe1 124.79(14)
C1 C2 C3 Fe1 -58.0(2)
C7 C3 C4 C5 0.08(18)
C2 C3 C4 C5 179.02(15)
Fe1 C3 C4 C5 59.40(11)
C7 C3 C4 Fe1 -59.32(11)
C2 C3 C4 Fe1 119.61(15)
C3 C4 C5 C6 0.20(19)
Fe1 C4 C5 C6 58.95(12)
C3 C4 C5 Fe1 -58.75(11)
C4 C5 C6 C7 -0.4(2)
Fe1 C5 C6 C7 58.24(12)
C4 C5 C6 Fe1 -58.64(12)
C5 C6 C7 C3 0.45(19)
Fe1 C6 C7 C3 59.23(11)
C5 C6 C7 Fe1 -58.77(12)
C4 C3 C7 C6 -0.33(18)
C2 C3 C7 C6 -179.33(14)
Fe1 C3 C7 C6 -59.86(12)
C4 C3 C7 Fe1 59.53(11)
C2 C3 C7 Fe1 -119.47(14)
C12 C8 C9 C10 0.5(2)
Fe1 C8 C9 C10 -59.50(15)
C12 C8 C9 Fe1 59.97(15)
C8 C9 C10 C11 -0.5(2)
Fe1 C9 C10 C11 -59.79(16)
C8 C9 C10 Fe1 59.27(15)
C9 C10 C11 C12 0.4(3)
Fe1 C10 C11 C12 -59.15(15)
C9 C10 C11 Fe1 59.53(15)
C9 C8 C12 C11 -0.2(3)
Fe1 C8 C12 C11 59.43(16)
C9 C8 C12 Fe1 -59.67(15)
C10 C11 C12 C8 -0.1(3)
Fe1 C11 C12 C8 -59.25(15)
C10 C11 C12 Fe1 59.15(16)
N2 N1 C13 C18 -99.51(16)
C2 N1 C13 C18 82.1(2)
N2 N1 C13 C14 81.99(18)
C2 N1 C13 C14 -96.43(18)
C18 C13 C14 C15 0.4(2)
N1 C13 C14 C15 178.78(13)
C18 C13 C14 C19 178.53(15)
N1 C13 C14 C19 -3.1(2)
C13 C14 C15 C16 0.3(2)
C19 C14 C15 C16 -177.88(16)
C14 C15 C16 C17 -0.6(3)
C15 C16 C17 C18 0.3(3)
C14 C13 C18 C17 -0.7(2)
N1 C13 C18 C17 -179.10(13)
C14 C13 C18 C22 178.91(15)
N1 C13 C18 C22 0.5(2)
C16 C17 C18 C13 0.4(2)
C16 C17 C18 C22 -179.26(16)
C15 C14 C19 C20 75.2(2)
C13 C14 C19 C20 -102.9(2)
C15 C14 C19 C21 -49.6(2)
C13 C14 C19 C21 132.31(19)
C13 C18 C22 C23 125.81(18)
C17 C18 C22 C23 -54.6(2)
C13 C18 C22 C24 -110.89(18)
C17 C18 C22 C24 68.7(2)
N2 N3 C25 C26 -78.33(17)
C1 N3 C25 C26 97.75(17)
N2 N3 C25 C30 103.24(16)
C1 N3 C25 C30 -80.68(19)
C30 C25 C26 C27 -0.4(2)
N3 C25 C26 C27 -178.70(13)
C30 C25 C26 C31 176.67(14)
N3 C25 C26 C31 -1.7(2)
C25 C26 C27 C28 0.0(2)
C31 C26 C27 C28 -177.14(15)
C26 C27 C28 C29 0.2(3)
C27 C28 C29 C30 0.0(3)
C28 C29 C30 C25 -0.4(3)
C28 C29 C30 C34 -178.07(18)
C26 C25 C30 C29 0.5(2)
N3 C25 C30 C29 178.88(14)
C26 C25 C30 C34 178.21(16)
N3 C25 C30 C34 -3.5(2)
C25 C26 C31 C32 133.88(17)
C27 C26 C31 C32 -49.2(2)
C25 C26 C31 C33 -103.09(18)
C27 C26 C31 C33 73.8(2)
C29 C30 C34 C36 -39.7(3)
C25 C30 C34 C36 142.8(2)
C29 C30 C34 C35B 70.4(11)
C25 C30 C34 C35B -107.2(11)
C29 C30 C34 C35A 98.4(8)
C25 C30 C34 C35A -79.2(8)
N5 N6 C37 C38 0.71(15)
C61 N6 C37 C38 -174.71(12)
N5 N6 C37 Ag1 -164.51(9)
C61 N6 C37 Ag1 20.07(18)
N5 N4 C38 C37 0.48(15)
C49 N4 C38 C37 -176.37(12)
N5 N4 C38 C39 179.80(12)
C49 N4 C38 C39 2.9(2)
N6 C37 C38 N4 -0.67(14)
Ag1 C37 C38 N4 163.00(10)
N6 C37 C38 C39 -179.94(13)
Ag1 C37 C38 C39 -16.3(2)
N4 C38 C39 C43 -160.12(13)
C37 C38 C39 C43 19.0(2)
N4 C38 C39 C40 22.9(2)
C37 C38 C39 C40 -157.95(14)
N4 C38 C39 Fe2 112.66(13)
C37 C38 C39 Fe2 -68.19(17)
C43 C39 C40 C41 0.20(16)
C38 C39 C40 C41 177.57(13)
Fe2 C39 C40 C41 59.84(10)
C43 C39 C40 Fe2 -59.64(9)
C38 C39 C40 Fe2 117.73(14)
C39 C40 C41 C42 -0.15(17)
Fe2 C40 C41 C42 59.34(10)
C39 C40 C41 Fe2 -59.49(10)
C40 C41 C42 C43 0.04(17)
Fe2 C41 C42 C43 58.67(10)
C40 C41 C42 Fe2 -58.62(10)
C41 C42 C43 C39 0.08(16)
Fe2 C42 C43 C39 58.75(9)
C41 C42 C43 Fe2 -58.66(10)
C40 C39 C43 C42 -0.18(16)
C38 C39 C43 C42 -177.72(12)
Fe2 C39 C43 C42 -59.41(10)
C40 C39 C43 Fe2 59.23(9)
C38 C39 C43 Fe2 -118.31(13)
C48 C44 C45 C46 -0.3(2)
Fe2 C44 C45 C46 -60.16(13)
C48 C44 C45 Fe2 59.86(13)
C44 C45 C46 C47 0.3(2)
Fe2 C45 C46 C47 -59.33(13)
C44 C45 C46 Fe2 59.63(12)
C45 C46 C47 C48 -0.2(2)
Fe2 C46 C47 C48 -59.19(13)
C45 C46 C47 Fe2 59.01(13)
C45 C44 C48 C47 0.2(2)
Fe2 C44 C48 C47 60.03(13)
C45 C44 C48 Fe2 -59.83(13)
C46 C47 C48 C44 0.0(2)
Fe2 C47 C48 C44 -59.72(13)
C46 C47 C48 Fe2 59.71(13)
N5 N4 C49 C50 81.21(16)
C38 N4 C49 C50 -102.07(16)
N5 N4 C49 C54 -98.84(15)
C38 N4 C49 C54 77.88(18)
C54 C49 C50 C51 0.0(2)
N4 C49 C50 C51 179.97(13)
C54 C49 C50 C55 178.75(14)
N4 C49 C50 C55 -1.3(2)
C49 C50 C51 C52 -0.4(2)
C55 C50 C51 C52 -179.10(16)
C50 C51 C52 C53 0.2(3)
C51 C52 C53 C54 0.2(3)
C52 C53 C54 C49 -0.5(3)
C52 C53 C54 C58 178.94(18)
C50 C49 C54 C53 0.4(2)
N4 C49 C54 C53 -179.53(14)
C50 C49 C54 C58 -179.05(14)
N4 C49 C54 C58 1.0(2)
C51 C50 C55 C56 74.78(19)
C49 C50 C55 C56 -103.90(16)
C51 C50 C55 C57 -49.4(2)
C49 C50 C55 C57 131.89(16)
C53 C54 C58 C60 65.2(2)
C49 C54 C58 C60 -115.39(17)
C53 C54 C58 C59 -59.4(2)
C49 C54 C58 C59 120.06(17)
N5 N6 C61 C62 -74.79(16)
C37 N6 C61 C62 100.49(16)
N5 N6 C61 C66 106.98(14)
C37 N6 C61 C66 -77.73(17)
C66 C61 C62 C63 3.7(2)
N6 C61 C62 C63 -174.39(13)
C66 C61 C62 C67 -176.02(14)
N6 C61 C62 C67 5.9(2)
C61 C62 C63 C64 -1.9(2)
C67 C62 C63 C64 177.80(15)
C62 C63 C64 C65 -1.0(3)
C63 C64 C65 C66 2.4(3)
C64 C65 C66 C61 -0.7(2)
C64 C65 C66 C70 -178.58(15)
C62 C61 C66 C65 -2.4(2)
N6 C61 C66 C65 175.70(12)
C62 C61 C66 C70 175.43(14)
N6 C61 C66 C70 -6.5(2)
C63 C62 C67 C69 88.47(18)
C61 C62 C67 C69 -91.80(18)
C63 C62 C67 C68 -36.2(2)
C61 C62 C67 C68 143.49(15)
C65 C66 C70 C71 96.37(18)
C61 C66 C70 C71 -81.36(18)
C65 C66 C70 C72 -27.7(2)
C61 C66 C70 C72 154.60(15)
